data_4021888
loop_
_publ_author_name
'Vincenzo Giulio Albano'
'Marco Bandini'
'Magda Monari'
'Eleonora Marcucci'
'Fabio Piccinelli'
'Achille Umani-Ronchi'

_publ_section_title
;
 Synthesis and Crystallographic Characterization of Chiral
 Bis-oxazoline-amides. Fine-Tunable Ligands for Pd-Catalyzed
 Asymmetric Alkylations
;
_journal_name_full 'Journal of Organic Chemistry'
_journal_page_first 6451
_journal_page_last 6458
_journal_paper_doi 10.1021/jo060767v
_journal_volume 71
_journal_year 2006
_chemical_formula_sum 'C20 H32 N4 O4'
_chemical_formula_weight 392.50
_chemical_name_systematic
; 
 ? 
;
_space_group_IT_number 4
_symmetry_cell_setting monoclinic
_symmetry_space_group_name_Hall 'P 2yb'
_symmetry_space_group_name_H-M 'P 1 21 1'
_atom_sites_solution_hydrogens geom
_atom_sites_solution_primary direct
_atom_sites_solution_secondary difmap
_audit_creation_method SHELXL-97
_cell_angle_alpha 90.00
_cell_angle_beta 108.8270(10)
_cell_angle_gamma 90.00
_cell_formula_units_Z 4
_cell_length_a 11.6300(5)
_cell_length_b 11.7664(5)
_cell_length_c 17.0360(8)
_cell_measurement_temperature 293(2)
_cell_volume 2206.53(17)
_computing_cell_refinement 'Bruker SMART'
_computing_data_collection 'Bruker SMART'
_computing_data_reduction 'Bruker SAINT+'
_computing_molecular_graphics SCHAKAL-97
_computing_publication_material 'SHELXL-97 (Sheldrick, 1997)'
_computing_structure_refinement 'SHELXL-97 (Sheldrick, 1997)'
_computing_structure_solution 'SHELXS-97 (Sheldrick, 1990)'
_diffrn_ambient_temperature 293(2)
_diffrn_measured_fraction_theta_full 0.996
_diffrn_measured_fraction_theta_max 0.996
_diffrn_measurement_device_type 'Bruker SMART CCD'
_diffrn_measurement_method '\W scans'
_diffrn_radiation_monochromator graphite
_diffrn_radiation_source 'fine-focus sealed tube'
_diffrn_radiation_type MoK\a
_diffrn_radiation_wavelength 0.71073
_diffrn_reflns_av_R_equivalents 0.0610
_diffrn_reflns_av_sigmaI/netI 0.0874
_diffrn_reflns_limit_h_max 16
_diffrn_reflns_limit_h_min -16
_diffrn_reflns_limit_k_max 16
_diffrn_reflns_limit_k_min -16
_diffrn_reflns_limit_l_max 23
_diffrn_reflns_limit_l_min -23
_diffrn_reflns_number 28764
_diffrn_reflns_theta_full 30.06
_diffrn_reflns_theta_max 30.06
_diffrn_reflns_theta_min 1.26
_exptl_absorpt_coefficient_mu 0.083
_exptl_absorpt_correction_T_max 1.00
_exptl_absorpt_correction_T_min 0.59
_exptl_absorpt_correction_type empirical
_exptl_absorpt_process_details SADABS
_exptl_crystal_colour colourless
_exptl_crystal_density_diffrn 1.182
_exptl_crystal_density_method 'not measured'
_exptl_crystal_description block
_exptl_crystal_F_000 848
_exptl_crystal_size_max 0.40
_exptl_crystal_size_mid 0.35
_exptl_crystal_size_min 0.32
_refine_diff_density_max 0.564
_refine_diff_density_min -0.194
_refine_diff_density_rms 0.048
_refine_ls_abs_structure_details 'Flack H D (1983), Acta Cryst. A39, 876-881'
_refine_ls_abs_structure_Flack 0.0(12)
_refine_ls_extinction_method none
_refine_ls_goodness_of_fit_ref 0.852
_refine_ls_hydrogen_treatment mixed
_refine_ls_matrix_type full
_refine_ls_number_parameters 549
_refine_ls_number_reflns 12844
_refine_ls_number_restraints 4
_refine_ls_restrained_S_all 0.852
_refine_ls_R_factor_all 0.1579
_refine_ls_R_factor_gt 0.0627
_refine_ls_shift/su_max 0.002
_refine_ls_shift/su_mean 0.001
_refine_ls_structure_factor_coef Fsqd
_refine_ls_weighting_details 'calc w=1/[\s^2^(Fo^2^)+(0.1006P)^2^+0.0000P] where P=(Fo^2^+2Fc^2^)/3'
_refine_ls_weighting_scheme calc
_refine_ls_wR_factor_gt 0.1551
_refine_ls_wR_factor_ref 0.1928
_reflns_number_gt 5176
_reflns_number_total 12844
_reflns_threshold_expression >2sigma(I)
_cod_data_source_file jo060767vsi20060418_021808.cif
_cod_depositor_comments
;
The following automatic conversions were performed:
'_symmetry_cell_setting' value 'Monoclinic' changed to 'monoclinic'
according to '/home/saulius/struct/CIF-dictionaries/cif_core.dic'
dictionary named 'cif_core.dic' version 2.4.1 from 2010-06-29.

Automatic conversion script
Id: cif_fix_enum 1527 2010-12-29 10:47:43Z saulius 
;
_cod_original_sg_symbol_H-M 'P 21'
_cod_database_code 4021888

loop_
_symmetry_equiv_pos_as_xyz
'x, y, z'
'-x, y+1/2, -z'

loop_
_atom_site_label
_atom_site_type_symbol
_atom_site_fract_x
_atom_site_fract_y
_atom_site_fract_z
_atom_site_U_iso_or_equiv
_atom_site_adp_type
_atom_site_occupancy
_atom_site_symmetry_multiplicity
_atom_site_calc_flag
_atom_site_refinement_flags
N1 N 0.8902(3) 0.8597(3) 0.9941(2) 0.0818(9) Uani 1 1 d .
N2 N 0.3735(2) 0.7776(2) 0.70216(16) 0.0606(6) Uani 1 1 d .
N3 N 0.3917(2) 0.8701(2) 0.85625(15) 0.0541(6) Uani 1 1 d D
N4 N 0.6383(2) 0.9147(2) 0.97091(19) 0.0560(7) Uani 1 1 d .
N5 N 0.8504(2) 0.8672(3) 1.29908(17) 0.0685(7) Uani 1 1 d .
N6 N 0.8920(2) 0.3940(2) 1.38827(17) 0.0646(7) Uani 1 1 d .
N7 N 0.6474(2) 0.7370(2) 1.28412(18) 0.0594(7) Uani 1 1 d D
N8 N 0.6934(2) 0.5309(2) 1.37800(16) 0.0581(6) Uani 1 1 d D
O1 O 0.8238(3) 0.7773(4) 0.87051(17) 0.1194(12) Uani 1 1 d .
O2 O 0.2309(2) 0.65623(19) 0.71473(15) 0.0770(7) Uani 1 1 d .
O3 O 0.23132(19) 0.75881(19) 0.85639(13) 0.0652(6) Uani 1 1 d .
O4 O 0.6253(2) 0.9231(2) 0.83621(15) 0.0805(7) Uani 1 1 d .
O5 O 0.7894(2) 0.8935(2) 1.16181(15) 0.0848(7) Uani 1 1 d .
O6 O 1.01562(19) 0.5197(2) 1.47547(14) 0.0766(7) Uani 1 1 d .
O7 O 0.5888(2) 0.7632(2) 1.14520(15) 0.0897(8) Uani 1 1 d .
O8 O 0.8228(2) 0.6613(2) 1.45620(16) 0.0883(8) Uani 1 1 d .
C1 C 0.5312(3) 0.9864(3) 0.9656(2) 0.0562(8) Uani 1 1 d .
C2 C 0.5502(3) 1.0432(3) 1.0486(2) 0.0700(9) Uani 1 1 d .
H2A H 0.5595 0.9852 1.0907 0.084 Uiso 1 1 calc R
H2B H 0.6246 1.0873 1.0634 0.084 Uiso 1 1 calc R
C3 C 0.4457(4) 1.1201(3) 1.0475(3) 0.0837(11) Uani 1 1 d .
H3A H 0.4409 1.1826 1.0094 0.100 Uiso 1 1 calc R
H3B H 0.4594 1.1516 1.1024 0.100 Uiso 1 1 calc R
C4 C 0.3267(4) 1.0540(4) 1.0206(3) 0.0933(13) Uani 1 1 d .
H4A H 0.3289 0.9954 1.0611 0.112 Uiso 1 1 calc R
H4B H 0.2598 1.1049 1.0177 0.112 Uiso 1 1 calc R
C5 C 0.3069(3) 1.0001(3) 0.9363(2) 0.0754(10) Uani 1 1 d .
H5A H 0.2994 1.0594 0.8954 0.090 Uiso 1 1 calc R
H5B H 0.2316 0.9573 0.9204 0.090 Uiso 1 1 calc R
C6 C 0.4108(3) 0.9216(3) 0.9371(2) 0.0586(8) Uani 1 1 d .
C7 C 0.3055(3) 0.7919(2) 0.82395(18) 0.0510(7) Uani 1 1 d .
C8 C 0.3078(3) 0.7441(2) 0.74378(17) 0.0495(6) Uani 1 1 d .
C9 C 0.2424(4) 0.6282(3) 0.6349(2) 0.0905(12) Uani 1 1 d .
H9A H 0.1692 0.6483 0.5903 0.109 Uiso 1 1 calc R
H9B H 0.2579 0.5477 0.6314 0.109 Uiso 1 1 calc R
C10 C 0.3508(4) 0.6991(3) 0.6305(3) 0.0776(10) Uani 1 1 d .
C11 C 0.4602(6) 0.6312(5) 0.6327(4) 0.139(2) Uani 1 1 d .
H11 H 0.4320 0.5718 0.5905 0.167 Uiso 1 1 calc R
C12 C 0.5143(8) 0.5702(7) 0.7154(5) 0.213(5) Uani 1 1 d .
H12A H 0.4530 0.5239 0.7262 0.319 Uiso 1 1 calc R
H12B H 0.5434 0.6252 0.7589 0.319 Uiso 1 1 calc R
H12C H 0.5805 0.5229 0.7132 0.319 Uiso 1 1 calc R
C13 C 0.5382(9) 0.6988(8) 0.6076(9) 0.261(6) Uani 1 1 d .
H13A H 0.6082 0.6554 0.6080 0.391 Uiso 1 1 calc R
H13B H 0.5631 0.7622 0.6448 0.391 Uiso 1 1 calc R
H13C H 0.4976 0.7262 0.5525 0.391 Uiso 1 1 calc R
C14 C 0.6794(3) 0.8970(3) 0.9088(2) 0.0615(8) Uani 1 1 d .
C15 C 0.8050(3) 0.8452(3) 0.9308(2) 0.0652(8) Uani 1 1 d .
C16 C 0.9475(4) 0.7353(6) 0.9042(3) 0.1219(19) Uani 1 1 d .
H16A H 0.9929 0.7491 0.8663 0.146 Uiso 1 1 calc R
H16B H 0.9488 0.6546 0.9161 0.146 Uiso 1 1 calc R
C17 C 0.9982(4) 0.8042(3) 0.9831(2) 0.0785(10) Uani 1 1 d .
H17 H 1.0482 0.8646 0.9713 0.094 Uiso 1 1 calc R
C18 C 1.0775(4) 0.7405(4) 1.0570(3) 0.0895(12) Uani 1 1 d .
H18 H 1.1097 0.7974 1.1006 0.107 Uiso 1 1 calc R
C19 C 1.0088(4) 0.6553(4) 1.0919(3) 0.1009(13) Uani 1 1 d .
H19A H 1.0640 0.6193 1.1399 0.151 Uiso 1 1 calc R
H19B H 0.9727 0.5987 1.0506 0.151 Uiso 1 1 calc R
H19C H 0.9464 0.6938 1.1071 0.151 Uiso 1 1 calc R
C20 C 1.1847(4) 0.6890(4) 1.0416(3) 0.1054(15) Uani 1 1 d .
H20A H 1.2336 0.6506 1.0907 0.158 Uiso 1 1 calc R
H20B H 1.2318 0.7476 1.0272 0.158 Uiso 1 1 calc R
H20C H 1.1580 0.6356 0.9967 0.158 Uiso 1 1 calc R
C21 C 0.5850(3) 0.5963(3) 1.3671(2) 0.0601(8) Uani 1 1 d .
C22 C 0.4820(3) 0.5184(3) 1.3733(3) 0.0800(10) Uani 1 1 d .
H22A H 0.4670 0.4593 1.3315 0.096 Uiso 1 1 calc R
H22B H 0.5058 0.4822 1.4274 0.096 Uiso 1 1 calc R
C23 C 0.3658(4) 0.5881(4) 1.3605(3) 0.0977(13) Uani 1 1 d .
H23A H 0.3005 0.5378 1.3622 0.117 Uiso 1 1 calc R
H23B H 0.3792 0.6426 1.4054 0.117 Uiso 1 1 calc R
C24 C 0.3289(3) 0.6502(4) 1.2791(3) 0.0898(12) Uani 1 1 d .
H24A H 0.2562 0.6944 1.2734 0.108 Uiso 1 1 calc R
H24B H 0.3102 0.5956 1.2340 0.108 Uiso 1 1 calc R
C25 C 0.4307(3) 0.7292(3) 1.2736(3) 0.0822(11) Uani 1 1 d .
H25A H 0.4446 0.7877 1.3158 0.099 Uiso 1 1 calc R
H25B H 0.4062 0.7661 1.2198 0.099 Uiso 1 1 calc R
C26 C 0.5488(3) 0.6626(3) 1.2859(2) 0.0613(8) Uani 1 1 d .
C27 C 0.6603(3) 0.7771(3) 1.2155(2) 0.0614(8) Uani 1 1 d .
C28 C 0.7722(3) 0.8490(3) 1.22947(19) 0.0592(8) Uani 1 1 d .
C29 C 0.8963(3) 0.9640(3) 1.1917(2) 0.0786(10) Uani 1 1 d .
H29A H 0.8752 1.0439 1.1840 0.094 Uiso 1 1 calc R
H29B H 0.9541 0.9464 1.1632 0.094 Uiso 1 1 calc R
C30 C 0.9480(3) 0.9344(3) 1.2838(2) 0.0707(9) Uani 1 1 d .
H30 H 0.9608 1.0043 1.3168 0.085 Uiso 1 1 calc R
C31 C 1.0679(3) 0.8658(4) 1.3070(3) 0.0818(11) Uani 1 1 d .
C32 C 1.1678(4) 0.9408(4) 1.2979(4) 0.131(2) Uani 1 1 d .
H32A H 1.1452 0.9696 1.2423 0.197 Uiso 1 1 calc R
H32B H 1.2414 0.8974 1.3096 0.197 Uiso 1 1 calc R
H32C H 1.1806 1.0031 1.3362 0.197 Uiso 1 1 calc R
C33 C 1.1007(4) 0.8155(6) 1.3918(3) 0.1240(19) Uani 1 1 d .
H33A H 1.0353 0.7682 1.3955 0.186 Uiso 1 1 calc R
H33B H 1.1148 0.8752 1.4321 0.186 Uiso 1 1 calc R
H33C H 1.1729 0.7705 1.4022 0.186 Uiso 1 1 calc R
C34 C 0.8036(3) 0.5675(3) 1.42279(19) 0.0617(8) Uani 1 1 d .
C35 C 0.9033(3) 0.4874(3) 1.42644(18) 0.0562(7) Uani 1 1 d .
C36 C 1.0946(3) 0.4257(4) 1.4707(2) 0.0779(10) Uani 1 1 d .
H36A H 1.1258 0.3874 1.5238 0.093 Uiso 1 1 calc R
H36B H 1.1626 0.4526 1.4546 0.093 Uiso 1 1 calc R
C37 C 1.0144(3) 0.3465(3) 1.4052(2) 0.0656(8) Uani 1 1 d .
C38 C 1.0453(3) 0.3351(4) 1.3247(2) 0.0788(10) Uani 1 1 d .
H38 H 0.9863 0.2828 1.2882 0.095 Uiso 1 1 calc R
C39 C 1.1702(4) 0.2829(5) 1.3427(3) 0.1067(14) Uani 1 1 d .
H39A H 1.1886 0.2751 1.2919 0.160 Uiso 1 1 calc R
H39B H 1.1716 0.2094 1.3674 0.160 Uiso 1 1 calc R
H39C H 1.2297 0.3310 1.3802 0.160 Uiso 1 1 calc R
C40 C 1.0353(4) 0.4486(4) 1.2791(3) 0.1055(15) Uani 1 1 d .
H40A H 0.9548 0.4786 1.2677 0.158 Uiso 1 1 calc R
H40B H 1.0515 0.4372 1.2279 0.158 Uiso 1 1 calc R
H40C H 1.0932 0.5013 1.3131 0.158 Uiso 1 1 calc R
H37 H 1.006(3) 0.267(3) 1.4250(18) 0.065(9) Uiso 1 1 d .
H6 H 0.412(3) 0.857(3) 0.976(2) 0.069(9) Uiso 1 1 d .
H1 H 0.532(3) 1.035(3) 0.928(2) 0.072(11) Uiso 1 1 d .
H21 H 0.602(3) 0.643(3) 1.415(2) 0.084(11) Uiso 1 1 d .
H31 H 1.041(3) 0.787(3) 1.275(2) 0.076(10) Uiso 1 1 d .
H43 H 0.700(3) 0.752(3) 1.3291(17) 0.080(12) Uiso 1 1 d D
H42 H 0.669(3) 0.897(3) 1.016(2) 0.054(10) Uiso 1 1 d .
H44 H 0.692(2) 0.4637(19) 1.3577(14) 0.037(7) Uiso 1 1 d D
H10 H 0.319(4) 0.749(4) 0.581(3) 0.104(13) Uiso 1 1 d .
H41 H 0.444(3) 0.880(3) 0.831(2) 0.076(11) Uiso 1 1 d D
H26 H 0.532(2) 0.606(3) 1.2326(18) 0.054(7) Uiso 1 1 d .

loop_
_atom_site_aniso_label
_atom_site_aniso_U_11
_atom_site_aniso_U_22
_atom_site_aniso_U_33
_atom_site_aniso_U_23
_atom_site_aniso_U_13
_atom_site_aniso_U_12
N1 0.0687(18) 0.078(2) 0.084(2) -0.0049(16) 0.0049(16) 0.0239(17)
N2 0.0536(15) 0.0576(14) 0.0683(15) 0.0035(13) 0.0166(12) 0.0064(13)
N3 0.0443(13) 0.0543(14) 0.0573(15) -0.0027(12) 0.0075(11) -0.0070(12)
N4 0.0507(15) 0.0500(14) 0.0574(17) 0.0047(13) 0.0036(13) -0.0031(12)
N5 0.0585(15) 0.0758(18) 0.0682(17) -0.0072(14) 0.0162(14) -0.0070(15)
N6 0.0521(15) 0.0575(15) 0.0735(16) -0.0021(13) 0.0055(12) -0.0041(13)
N7 0.0530(15) 0.0528(15) 0.0640(18) -0.0014(13) 0.0070(13) -0.0067(13)
N8 0.0543(15) 0.0479(14) 0.0667(16) -0.0075(12) 0.0122(12) -0.0025(13)
O1 0.097(2) 0.182(3) 0.0710(16) -0.009(2) 0.0169(15) 0.048(2)
O2 0.0952(17) 0.0633(13) 0.0764(15) -0.0218(12) 0.0330(13) -0.0299(13)
O3 0.0608(13) 0.0620(13) 0.0709(13) -0.0028(11) 0.0186(11) -0.0133(11)
O4 0.0649(14) 0.0997(18) 0.0705(15) 0.0219(13) 0.0130(12) -0.0034(14)
O5 0.0741(16) 0.1002(19) 0.0745(15) 0.0168(14) 0.0160(12) -0.0088(15)
O6 0.0554(13) 0.0763(15) 0.0774(15) -0.0116(12) -0.0072(11) -0.0031(12)
O7 0.0890(18) 0.0900(17) 0.0679(15) 0.0001(13) -0.0054(13) -0.0173(15)
O8 0.0802(17) 0.0664(15) 0.0992(18) -0.0284(14) 0.0026(14) -0.0061(13)
C1 0.0543(19) 0.0392(15) 0.065(2) 0.0028(15) 0.0057(15) -0.0039(14)
C2 0.068(2) 0.0532(19) 0.076(2) -0.0114(16) 0.0056(16) -0.0039(16)
C3 0.086(3) 0.064(2) 0.089(3) -0.0210(19) 0.011(2) 0.006(2)
C4 0.078(2) 0.094(3) 0.103(3) -0.035(2) 0.022(2) 0.014(2)
C5 0.0552(19) 0.067(2) 0.091(3) -0.0152(19) 0.0054(17) 0.0031(18)
C6 0.0526(18) 0.0475(17) 0.0669(19) -0.0034(15) 0.0070(15) -0.0023(14)
C7 0.0438(16) 0.0439(15) 0.0596(17) 0.0038(13) 0.0088(13) 0.0011(13)
C8 0.0467(15) 0.0364(13) 0.0607(17) 0.0039(13) 0.0106(13) 0.0006(13)
C9 0.121(4) 0.067(2) 0.086(3) -0.023(2) 0.037(2) -0.016(2)
C10 0.099(3) 0.063(2) 0.075(2) -0.0065(19) 0.034(2) 0.010(2)
C11 0.151(5) 0.110(4) 0.197(6) -0.004(4) 0.114(5) 0.022(4)
C12 0.256(10) 0.197(8) 0.241(8) 0.097(7) 0.156(8) 0.155(8)
C13 0.180(8) 0.188(8) 0.479(18) -0.112(11) 0.196(11) -0.043(7)
C14 0.0540(18) 0.0590(18) 0.064(2) 0.0093(16) 0.0082(16) -0.0134(15)
C15 0.064(2) 0.070(2) 0.0578(19) 0.0046(16) 0.0158(17) -0.0056(17)
C16 0.106(3) 0.183(5) 0.076(3) 0.012(3) 0.029(2) 0.058(4)
C17 0.068(2) 0.072(2) 0.093(3) 0.015(2) 0.0228(19) 0.0082(19)
C18 0.081(3) 0.096(3) 0.098(3) 0.021(2) 0.037(2) 0.031(2)
C19 0.099(3) 0.104(3) 0.098(3) 0.025(3) 0.029(2) 0.009(3)
C20 0.093(3) 0.113(3) 0.119(3) 0.033(3) 0.047(3) 0.040(3)
C21 0.0543(18) 0.0498(17) 0.076(2) -0.0133(16) 0.0205(16) -0.0044(15)
C22 0.067(2) 0.065(2) 0.111(3) -0.007(2) 0.033(2) -0.0092(19)
C23 0.066(2) 0.095(3) 0.140(4) -0.013(3) 0.043(2) -0.011(2)
C24 0.053(2) 0.075(2) 0.135(4) -0.025(3) 0.021(2) 0.0029(19)
C25 0.057(2) 0.064(2) 0.117(3) -0.010(2) 0.0162(19) 0.0105(18)
C26 0.0498(18) 0.0556(17) 0.073(2) -0.0080(16) 0.0128(15) -0.0018(15)
C27 0.0579(19) 0.0510(17) 0.066(2) -0.0024(15) 0.0065(16) -0.0014(15)
C28 0.0556(18) 0.0568(17) 0.0591(19) 0.0049(15) 0.0101(15) 0.0052(15)
C29 0.070(2) 0.071(2) 0.097(3) 0.006(2) 0.029(2) -0.0051(19)
C30 0.0543(18) 0.0604(19) 0.096(3) -0.0143(18) 0.0218(17) -0.0040(17)
C31 0.064(2) 0.077(2) 0.102(3) -0.016(2) 0.024(2) 0.000(2)
C32 0.059(2) 0.090(3) 0.239(6) -0.020(4) 0.042(3) -0.004(2)
C33 0.088(3) 0.177(5) 0.099(3) -0.007(3) 0.019(2) 0.040(3)
C34 0.0612(19) 0.0514(17) 0.0619(18) -0.0053(15) 0.0051(15) -0.0077(16)
C35 0.0513(17) 0.0534(17) 0.0541(16) 0.0026(14) 0.0034(13) -0.0074(15)
C36 0.0558(19) 0.091(3) 0.072(2) 0.0019(19) -0.0006(16) 0.005(2)
C37 0.0568(19) 0.059(2) 0.072(2) 0.0054(17) 0.0085(16) -0.0029(16)
C38 0.072(2) 0.088(2) 0.072(2) -0.004(2) 0.0176(18) -0.006(2)
C39 0.100(3) 0.122(4) 0.098(3) -0.007(3) 0.032(2) 0.023(3)
C40 0.095(3) 0.127(4) 0.094(3) 0.037(3) 0.029(2) 0.002(3)

loop_
_atom_type_symbol
_atom_type_description
_atom_type_scat_dispersion_real
_atom_type_scat_dispersion_imag
_atom_type_scat_source
C C 0.0033 0.0016 'International Tables Vol C Tables 4.2.6.8 and 6.1.1.4'
H H 0.0000 0.0000 'International Tables Vol C Tables 4.2.6.8 and 6.1.1.4'
N N 0.0061 0.0033 'International Tables Vol C Tables 4.2.6.8 and 6.1.1.4'
O O 0.0106 0.0060 'International Tables Vol C Tables 4.2.6.8 and 6.1.1.4'

loop_
_geom_angle_atom_site_label_1
_geom_angle_atom_site_label_2
_geom_angle_atom_site_label_3
_geom_angle
C15 N1 C17 107.9(3)
C8 N2 C10 106.7(3)
C7 N3 C6 122.6(3)
C14 N4 C1 124.0(3)
C28 N5 C30 106.7(3)
C35 N6 C37 107.3(3)
C27 N7 C26 123.6(3)
C34 N8 C21 122.8(3)
C15 O1 C16 106.2(3)
C8 O2 C9 105.5(2)
C28 O5 C29 105.8(3)
C35 O6 C36 104.6(2)
N4 C1 C2 109.1(3)
N4 C1 C6 113.6(2)
C2 C1 C6 111.1(3)
C3 C2 C1 112.2(3)
C2 C3 C4 110.3(3)
C5 C4 C3 110.1(3)
C4 C5 C6 111.7(3)
N3 C6 C5 111.6(3)
N3 C6 C1 110.7(3)
C5 C6 C1 110.1(3)
O3 C7 N3 125.0(3)
O3 C7 C8 121.2(3)
N3 C7 C8 113.8(3)
N2 C8 O2 118.9(3)
N2 C8 C7 126.3(3)
O2 C8 C7 114.8(2)
O2 C9 C10 104.4(3)
N2 C10 C11 112.9(4)
N2 C10 C9 103.2(3)
C11 C10 C9 114.5(4)
C13 C11 C10 108.9(6)
C13 C11 C12 116.3(9)
C10 C11 C12 111.7(4)
O4 C14 N4 124.7(3)
O4 C14 C15 119.2(3)
N4 C14 C15 116.0(3)
N1 C15 O1 117.6(3)
N1 C15 C14 127.4(3)
O1 C15 C14 115.0(3)
O1 C16 C17 102.7(4)
N1 C17 C18 115.6(3)
N1 C17 C16 104.2(3)
C18 C17 C16 115.7(4)
C20 C18 C17 112.3(3)
C20 C18 C19 112.2(4)
C17 C18 C19 113.6(4)
N8 C21 C26 111.5(3)
N8 C21 C22 110.0(3)
C26 C21 C22 112.0(3)
C23 C22 C21 110.0(3)
C24 C23 C22 111.5(3)
C23 C24 C25 110.8(3)
C24 C25 C26 110.9(3)
N7 C26 C21 109.8(3)
N7 C26 C25 111.6(3)
C21 C26 C25 111.0(3)
O7 C27 N7 125.7(3)
O7 C27 C28 120.5(3)
N7 C27 C28 113.7(3)
N5 C28 O5 118.8(3)
N5 C28 C27 124.7(3)
O5 C28 C27 116.4(3)
O5 C29 C30 103.9(3)
N5 C30 C29 103.5(3)
N5 C30 C31 110.9(3)
C29 C30 C31 113.9(3)
C33 C31 C32 111.6(4)
C33 C31 C30 112.4(3)
C32 C31 C30 109.3(3)
O8 C34 N8 123.5(3)
O8 C34 C35 122.0(3)
N8 C34 C35 114.4(3)
N6 C35 O6 118.7(3)
N6 C35 C34 125.7(3)
O6 C35 C34 115.6(3)
O6 C36 C37 104.9(3)
N6 C37 C36 103.7(3)
N6 C37 C38 110.5(3)
C36 C37 C38 116.4(3)
C39 C38 C40 111.6(4)
C39 C38 C37 109.9(3)
C40 C38 C37 112.1(3)

loop_
_geom_bond_atom_site_label_1
_geom_bond_atom_site_label_2
_geom_bond_distance
N1 C15 1.218(4)
N1 C17 1.479(5)
N2 C8 1.262(4)
N2 C10 1.485(4)
N3 C7 1.342(4)
N3 C6 1.454(4)
N4 C14 1.311(4)
N4 C1 1.482(4)
N5 C28 1.258(4)
N5 C30 1.473(4)
N6 C35 1.262(4)
N6 C37 1.468(4)
N7 C27 1.313(4)
N7 C26 1.452(4)
N8 C34 1.334(4)
N8 C21 1.436(4)
O1 C15 1.373(4)
O1 C16 1.453(5)
O2 C8 1.352(3)
O2 C9 1.447(4)
O3 C7 1.228(3)
O4 C14 1.231(4)
O5 C28 1.338(4)
O5 C29 1.444(4)
O6 C35 1.358(3)
O6 C36 1.456(4)
O7 C27 1.229(4)
O8 C34 1.229(4)
C1 C2 1.514(4)
C1 C6 1.530(4)
C2 C3 1.511(5)
C3 C4 1.523(6)
C4 C5 1.518(5)
C5 C6 1.518(5)
C7 C8 1.485(4)
C9 C10 1.534(6)
C10 C11 1.492(7)
C11 C13 1.375(10)
C11 C12 1.524(9)
C14 C15 1.515(5)
C16 C17 1.517(7)
C17 C18 1.499(5)
C18 C20 1.484(5)
C18 C19 1.517(6)
C21 C26 1.524(5)
C21 C22 1.539(5)
C22 C23 1.536(6)
C23 C24 1.503(6)
C24 C25 1.531(6)
C25 C26 1.536(5)
C27 C28 1.505(4)
C29 C30 1.528(5)
C30 C31 1.548(5)
C31 C33 1.492(6)
C31 C32 1.506(6)
C34 C35 1.480(4)
C36 C37 1.521(5)
C37 C38 1.533(5)
C38 C39 1.515(6)
C38 C40 1.530(6)

loop_
_cod_related_entry_id
_cod_related_entry_database
_cod_related_entry_code
1 ChemSpider 30658540
